data_7134278
loop_
_publ_author_name
'Upadhyay, Manoj'
'Ray, Debdas'

_publ_section_title
;
 Regulation of aggregation-enhanced thermally activated delayed
 fluorescence in butterfly-shaped donor-acceptor conjugates.
;
_journal_issue 26
_journal_name_full 'Chemical communications (Cambridge, England)'
_journal_page_first 5015
_journal_page_last 5018
_journal_paper_doi 10.1039/d5cc00015g
_journal_volume 61
_journal_year 2025
_chemical_formula_moiety 'C70 H38 N4 O4 S2'
_chemical_formula_sum 'C70 H38 N4 O4 S2'
_chemical_formula_weight 1063.16
_chemical_name_common CDBTPN
_chemical_name_systematic 3,6-di(9H-carbazol-9-yl)-4,5-bis(4-(dibenzo[b,d]thiophene-2-carbonyl)phenoxy)phthalonitrile
_space_group_crystal_system monoclinic
_space_group_IT_number 9
_space_group_name_Hall 'C -2yc'
_space_group_name_H-M_alt 'C 1 c 1'
_atom_sites_solution_hydrogens geom
_audit_creation_date 2024-04-16
_audit_creation_method
;
Olex2 1.5
(compiled 2023.08.24 svn.re1ec1418 for OlexSys, GUI svn.r6817)
;
_audit_update_record
;
2025-01-01 deposited with the CCDC.	2025-02-24 downloaded from the CCDC.
;
_cell_angle_alpha 90
_cell_angle_beta 100.493(16)
_cell_angle_gamma 90
_cell_formula_units_Z 4
_cell_length_a 22.499(9)
_cell_length_b 11.600(5)
_cell_length_c 21.856(11)
_cell_measurement_reflns_used 9756
_cell_measurement_temperature 293.00
_cell_measurement_theta_max 24.8
_cell_measurement_theta_min 2.268
_cell_volume 5609(4)
_computing_molecular_graphics 'Olex2 1.5 (Dolomanov et al., 2009)'
_computing_publication_material 'Olex2 1.5 (Dolomanov et al., 2009)'
_computing_structure_refinement 'XL  (Sheldrick, 2008)'
_diffrn_ambient_temperature 293.00
_diffrn_measured_fraction_theta_full 0.995
_diffrn_measured_fraction_theta_max 0.984
_diffrn_measurement_device_type 'Bruker APEX-II CCD'
_diffrn_radiation_type MoK\a
_diffrn_radiation_wavelength 0.71073
_diffrn_reflns_av_R_equivalents 0.0403
_diffrn_reflns_av_unetI/netI 0.0318
_diffrn_reflns_Laue_measured_fraction_full 0.995
_diffrn_reflns_Laue_measured_fraction_max 0.984
_diffrn_reflns_limit_h_max 26
_diffrn_reflns_limit_h_min -26
_diffrn_reflns_limit_k_max 13
_diffrn_reflns_limit_k_min -13
_diffrn_reflns_limit_l_max 26
_diffrn_reflns_limit_l_min -26
_diffrn_reflns_number 50757
_diffrn_reflns_point_group_measured_fraction_full 0.990
_diffrn_reflns_point_group_measured_fraction_max 0.978
_diffrn_reflns_theta_full 25.242
_diffrn_reflns_theta_max 25.472
_diffrn_reflns_theta_min 1.895
_exptl_absorpt_coefficient_mu 0.150
_exptl_absorpt_correction_T_max 0.7434
_exptl_absorpt_correction_T_min 0.6135
_exptl_absorpt_correction_type multi-scan
_exptl_absorpt_process_details
;
SADABS-2016/2 (Bruker,2016/2) was used for absorption correction.
wR2(int) was 0.0901 before and 0.0695 after correction.
The Ratio of minimum to maximum transmission is 0.8901.
The \l/2 correction factor is Not present.
;
_exptl_crystal_colour GREEN
_exptl_crystal_density_diffrn 1.259
_exptl_crystal_description BLOCK
_exptl_crystal_F_000 2200
_exptl_crystal_preparation Luminescent
_exptl_crystal_recrystallization_method 'Re-crystallisation from solvent: Dichloromethane AND hexane'
_exptl_crystal_size_max 0.22
_exptl_crystal_size_mid 0.21
_exptl_crystal_size_min 0.2
_refine_diff_density_max 0.326
_refine_diff_density_min -0.250
_refine_diff_density_rms 0.055
_refine_ls_abs_structure_details
;
 Flack x determined using 2359 quotients [(I+)-(I-)]/[(I+)+(I-)]
 (Parsons, Flack and Wagner, Acta Cryst. B69 (2013) 249-259).
;
_refine_ls_abs_structure_Flack 0.2(4)
_refine_ls_extinction_coef 0.0078(13)
_refine_ls_extinction_expression Fc^*^=kFc[1+0.001xFc^2^\l^3^/sin(2\q)]^-1/4^
_refine_ls_extinction_method 'SHELXL-2019/1 (Sheldrick 2019)'
_refine_ls_goodness_of_fit_ref 1.092
_refine_ls_hydrogen_treatment constr
_refine_ls_matrix_type full
_refine_ls_number_parameters 722
_refine_ls_number_reflns 10175
_refine_ls_number_restraints 2
_refine_ls_restrained_S_all 1.092
_refine_ls_R_factor_all 0.1364
_refine_ls_R_factor_gt 0.0826
_refine_ls_shift/su_max 0.000
_refine_ls_shift/su_mean 0.000
_refine_ls_structure_factor_coef Fsqd
_refine_ls_weighting_details 'w=1/[\s^2^(Fo^2^)+(0.1571P)^2^+5.4866P] where P=(Fo^2^+2Fc^2^)/3'
_refine_ls_weighting_scheme calc
_refine_ls_wR_factor_gt 0.2280
_refine_ls_wR_factor_ref 0.3141
_reflns_Friedel_coverage 0.985
_reflns_Friedel_fraction_full 0.985
_reflns_Friedel_fraction_max 0.971
_reflns_number_gt 5665
_reflns_number_total 10175
_reflns_threshold_expression 'I > 2\s(I)'
_cod_data_source_file d5cc00015g2.cif
_cod_data_source_block CDBTPN
_cod_depositor_comments 'Adding full bibliography for 7134277--7134278.cif.'
_cod_database_code 7134278
_shelx_shelxl_version_number 2018/3
_shelx_space_group_comment
;
The symmetry employed for this shelxl refinement is uniquely defined
by the following loop, which should always be used as a source of
symmetry information in preference to the above space-group names.
They are only intended as comments.
;
_shelx_estimated_absorpt_t_max 0.971
_shelx_estimated_absorpt_t_min 0.968
_olex2_refinement_description
;
1.a Aromatic/amide H refined with riding coordinates:
 C6A(H6A), C16'(H16'), C15'(H15'), C13'(H13'), C12'(H12'), C9A(H9A), C23(H23),
 C19(H19), C9'A(H9'A), C16(H16), C20(H20), C15(H15), C7(H7), C23'(H23'),
 C12(H12), C8'A(H8'A), C19'(H19'), C25'(H25'), C6'A(H6'A), C8A(H8A), C7A(H7A),
 C7'A(H7'A), C13(H13), C7'(H7'), C8(H8), C9(H9), C20'(H20'), C8'(H8'), C25(H25),
  C6'(H6'), C9'(H9'), C26'(H26'), C1A(H1A), C28'(H28'), C28(H28), C26(H26),
 C27'(H27'), C27(H27)
;
_smtbx_masks_void_probe_radius 0.1
_smtbx_masks_void_truncation_radius 0.1
_olex2_submission_special_instructions 'No special instructions were received'

loop_
_space_group_symop_operation_xyz
'x, y, z'
'x, -y, z+1/2'
'x+1/2, y+1/2, z'
'x+1/2, -y+1/2, z+1/2'

loop_
_atom_site_label
_atom_site_type_symbol
_atom_site_fract_x
_atom_site_fract_y
_atom_site_fract_z
_atom_site_U_iso_or_equiv
_atom_site_adp_type
_atom_site_occupancy
_atom_site_site_symmetry_order
_atom_site_calc_flag
_atom_site_refinement_flags_posn
_atom_site_refinement_flags_adp
_atom_site_refinement_flags_occupancy
_atom_site_disorder_assembly
_atom_site_disorder_group
S001 S 1.01017(15) 0.5970(3) 0.71193(18) 0.1170(11) Uani 1 1 d . . . . .
S1 S 0.00024(15) 0.6079(4) 0.34447(19) 0.1338(14) Uani 1 1 d . . . . .
O1 O 0.4452(3) 0.4311(6) 0.5247(3) 0.0919(19) Uani 1 1 d . . . . .
O2 O 0.2762(3) 0.5819(8) 0.2741(4) 0.107(2) Uani 1 1 d . . . . .
O1' O 0.5650(3) 0.4321(7) 0.5292(4) 0.103(2) Uani 1 1 d . . . . .
N2' N 0.6329(4) 0.2252(8) 0.5422(4) 0.088(2) Uani 1 1 d . . . . .
N2 N 0.3774(3) 0.2198(8) 0.5139(4) 0.088(2) Uani 1 1 d . . . . .
O2' O 0.7302(4) 0.6210(9) 0.7701(5) 0.119(3) Uani 1 1 d . . . . .
C14' C 0.6987(4) 0.5401(11) 0.6715(4) 0.090(3) Uani 1 1 d . . . . .
C5A C 0.3406(5) 0.2823(13) 0.5489(6) 0.114(4) Uani 1 1 d . . . . .
C10 C 0.2793(4) 0.2250(10) 0.4621(5) 0.088(3) Uani 1 1 d . . . . .
C10A C 0.2820(5) 0.2820(10) 0.5207(6) 0.097(3) Uani 1 1 d . . . . .
C2' C 0.5350(4) 0.1165(9) 0.5352(5) 0.086(3) Uani 1 1 d . . . . .
C6A C 0.3605(5) 0.3294(11) 0.6073(5) 0.093(3) Uani 1 1 d . . . . .
H6A H 0.400586 0.324870 0.627324 0.112 Uiso 1 1 calc R U . . .
C5 C 0.3394(4) 0.1900(10) 0.4571(5) 0.087(3) Uani 1 1 d . . . . .
C11 C 0.4001(4) 0.4609(8) 0.4726(5) 0.079(2) Uani 1 1 d . . . . .
C16' C 0.6581(4) 0.5308(9) 0.5612(5) 0.088(3) Uani 1 1 d . . . . .
H16' H 0.657744 0.553064 0.520252 0.106 Uiso 1 1 calc R U . . .
C15' C 0.7041(5) 0.5632(14) 0.6084(5) 0.112(4) Uani 1 1 d . . . . .
H15' H 0.738324 0.599628 0.599408 0.135 Uiso 1 1 calc R U . . .
C3' C 0.5690(4) 0.2197(8) 0.5377(5) 0.080(2) Uani 1 1 d . . . . .
C4' C 0.5348(4) 0.3239(8) 0.5329(5) 0.080(2) Uani 1 1 d . . . . .
C13' C 0.6497(5) 0.4840(12) 0.6836(5) 0.104(4) Uani 1 1 d . . . . .
H13' H 0.645150 0.474827 0.724803 0.124 Uiso 1 1 calc R U . . .
C17' C 0.7463(5) 0.5839(10) 0.7229(5) 0.089(3) Uani 1 1 d . . . . .
C3 C 0.4420(4) 0.2230(10) 0.5214(5) 0.087(3) Uani 1 1 d . . . . .
C2 C 0.4726(4) 0.1206(9) 0.5300(5) 0.087(3) Uani 1 1 d . . . . .
C24' C 1.0126(5) 0.7206(10) 0.7549(5) 0.095(3) Uani 1 1 d . . . . .
C5'A C 0.6729(4) 0.1987(10) 0.5981(5) 0.087(3) Uani 1 1 d . . . . .
C14 C 0.2600(5) 0.5601(11) 0.3245(6) 0.099(3) Uani 1 1 d . . . . .
C12' C 0.6060(5) 0.4395(11) 0.6368(6) 0.103(3) Uani 1 1 d . . . . .
H12' H 0.574300 0.395701 0.646279 0.124 Uiso 1 1 calc R U . . .
C1 C 0.4410(5) 0.0132(12) 0.5272(7) 0.109(4) Uani 1 1 d . . . . .
C9A C 0.2404(6) 0.3358(13) 0.5492(9) 0.121(5) Uani 1 1 d . . . . .
H9A H 0.200825 0.340000 0.527526 0.145 Uiso 1 1 calc R U . . .
N3 N 0.4195(5) -0.0758(13) 0.5334(8) 0.144(5) Uani 1 1 d . . . . .
C18 C 0.1967(5) 0.5702(11) 0.3320(6) 0.098(3) Uani 1 1 d . . . . .
C23 C 0.1570(5) 0.6356(13) 0.2921(6) 0.109(4) Uani 1 1 d . . . . .
H23 H 0.170575 0.674126 0.259986 0.131 Uiso 1 1 calc R U . . .
C19 C 0.1770(6) 0.5024(10) 0.3772(6) 0.101(3) Uani 1 1 d . . . . .
H19 H 0.203031 0.454267 0.403592 0.121 Uiso 1 1 calc R U . . .
C9'A C 0.7796(6) 0.2168(12) 0.6404(8) 0.117(4) Uani 1 1 d . . . . .
H9'A H 0.818695 0.234905 0.635231 0.141 Uiso 1 1 calc R U . . .
C18' C 0.8105(5) 0.5872(10) 0.7176(5) 0.089(3) Uani 1 1 d . . . . .
C10' C 0.7269(4) 0.2769(9) 0.5295(6) 0.091(3) Uani 1 1 d . . . . .
C21 C 0.0752(6) 0.5862(15) 0.3431(6) 0.115(4) Uani 1 1 d . . . . .
C013 C 0.7305(5) 0.2276(9) 0.5936(5) 0.092(3) Uani 1 1 d . . . . .
C22' C 0.9099(5) 0.6704(10) 0.7444(5) 0.096(3) Uani 1 1 d . . . . .
C22 C 0.0963(5) 0.6470(12) 0.2978(6) 0.104(3) Uani 1 1 d . . . . .
C16 C 0.4037(5) 0.4206(10) 0.4131(5) 0.091(3) Uani 1 1 d . . . . .
H16 H 0.434967 0.373250 0.405703 0.110 Uiso 1 1 calc R U . . .
C1' C 0.5674(5) 0.0138(15) 0.5425(7) 0.118(4) Uani 1 1 d . . . . .
C20 C 0.1136(7) 0.5119(13) 0.3802(7) 0.117(4) Uani 1 1 d . . . . .
H20 H 0.098076 0.465844 0.408372 0.141 Uiso 1 1 calc R U . . .
C4 C 0.6644(5) 0.2724(10) 0.4999(5) 0.089(3) Uani 1 1 d . . . . .
C15 C 0.3573(5) 0.4559(11) 0.3655(6) 0.100(3) Uani 1 1 d . . . . .
H15 H 0.357830 0.432721 0.324906 0.120 Uiso 1 1 calc R U . . .
C11' C 0.6104(5) 0.4609(11) 0.5776(6) 0.094(3) Uani 1 1 d . . . . .
C29' C 0.9597(7) 0.7498(16) 0.7717(8) 0.132(5) Uani 1 1 d . . . . .
C6 C 0.4721(4) 0.3245(10) 0.5253(5) 0.085(3) Uani 1 1 d . . . . .
C7 C 0.3524(6) 0.1320(11) 0.4078(6) 0.098(3) Uani 1 1 d . . . . .
H7 H 0.391583 0.106111 0.408014 0.118 Uiso 1 1 calc R U . . .
C23' C 0.8491(5) 0.6678(9) 0.7488(6) 0.096(3) Uani 1 1 d . . . . .
H23' H 0.834196 0.722101 0.773462 0.115 Uiso 1 1 calc R U . . .
N3' N 0.5952(5) -0.0730(10) 0.5525(8) 0.140(5) Uani 1 1 d . . . . .
C12 C 0.3541(5) 0.5241(11) 0.4858(6) 0.100(3) Uani 1 1 d . . . . .
H12 H 0.352383 0.544381 0.526584 0.120 Uiso 1 1 calc R U . . .
C8'A C 0.7662(8) 0.1764(14) 0.6966(8) 0.133(5) Uani 1 1 d . . . . .
H8'A H 0.797337 0.165515 0.730416 0.159 Uiso 1 1 calc R U . . .
C19' C 0.8352(5) 0.5023(10) 0.6827(5) 0.093(3) Uani 1 1 d . . . . .
H19' H 0.809780 0.445788 0.662164 0.112 Uiso 1 1 calc R U . . .
C25' C 1.0651(6) 0.7828(16) 0.7787(8) 0.140(6) Uani 1 1 d . . . . .
H25' H 1.102386 0.761039 0.769745 0.167 Uiso 1 1 calc R U . . .
C21' C 0.9326(5) 0.5880(11) 0.7121(5) 0.097(3) Uani 1 1 d . . . . .
C6'A C 0.6607(6) 0.1599(12) 0.6535(7) 0.113(4) Uani 1 1 d . . . . .
H6'A H 0.621891 0.139066 0.658249 0.135 Uiso 1 1 calc R U . . .
C8A C 0.2519(7) 0.3814(17) 0.6040(8) 0.138(6) Uani 1 1 d . . . . .
H8A H 0.221371 0.410365 0.623080 0.166 Uiso 1 1 calc R U . . .
C17 C 0.3093(5) 0.5264(10) 0.3777(5) 0.087(3) Uani 1 1 d . . . . .
C7A C 0.3155(6) 0.3851(13) 0.6346(6) 0.117(4) Uani 1 1 d . . . . .
H7A H 0.326453 0.424204 0.672094 0.140 Uiso 1 1 calc R U . . .
C7'A C 0.7096(7) 0.1531(12) 0.7025(6) 0.116(4) Uani 1 1 d . . . . .
H7'A H 0.702330 0.131286 0.741399 0.139 Uiso 1 1 calc R U . . .
C13 C 0.3076(5) 0.5594(9) 0.4355(6) 0.088(3) Uani 1 1 d . . . . .
H13 H 0.276078 0.605625 0.443366 0.106 Uiso 1 1 calc R U . . .
C7' C 0.6873(7) 0.3536(13) 0.4103(7) 0.116(4) Uani 1 1 d . . . . .
H7' H 0.675629 0.378679 0.369466 0.139 Uiso 1 1 calc R U . . .
C8 C 0.3080(7) 0.1114(16) 0.3574(6) 0.132(5) Uani 1 1 d . . . . .
H8 H 0.317907 0.075700 0.322523 0.159 Uiso 1 1 calc R U . . .
C24 C 0.0504(6) 0.7226(11) 0.2675(9) 0.130(5) Uani 1 1 d . . . . .
C9 C 0.2346(5) 0.2018(11) 0.4075(6) 0.103(4) Uani 1 1 d . . . . .
H9 H 0.195190 0.227348 0.405777 0.124 Uiso 1 1 calc R U . . .
C20' C 0.8944(5) 0.5007(16) 0.6782(7) 0.134(6) Uani 1 1 d . . . . .
H20' H 0.909813 0.445730 0.654295 0.161 Uiso 1 1 calc R U . . .
C8' C 0.7434(7) 0.3650(12) 0.4357(8) 0.125(5) Uani 1 1 d . . . . .
H8' H 0.768353 0.401610 0.412201 0.150 Uiso 1 1 calc R U . . .
C25 C 0.0503(5) 0.7791(13) 0.2114(9) 0.137(6) Uani 1 1 d . . . . .
H25 H 0.083855 0.772918 0.192295 0.165 Uiso 1 1 calc R U . . .
C6' C 0.6437(7) 0.3075(13) 0.4391(6) 0.114(4) Uani 1 1 d . . . . .
H6' H 0.603569 0.300167 0.419498 0.137 Uiso 1 1 calc R U . . .
C9' C 0.7719(6) 0.3255(11) 0.4985(7) 0.111(4) Uani 1 1 d . . . . .
H9' H 0.812844 0.331324 0.515315 0.133 Uiso 1 1 calc R U . . .
C26' C 1.0599(7) 0.8789(15) 0.8166(7) 0.133(5) Uani 1 1 d . . . . .
H26' H 1.094491 0.915333 0.837559 0.159 Uiso 1 1 calc R U . . .
C1A C 0.2494(7) 0.1421(16) 0.3572(6) 0.127(5) Uani 1 1 d . . . . .
H1A H 0.219447 0.123094 0.323475 0.152 Uiso 1 1 calc R U . . .
C28' C 0.9497(6) 0.8519(14) 0.8012(8) 0.130(4) Uani 1 1 d . . . . .
H28' H 0.911412 0.874636 0.806754 0.155 Uiso 1 1 calc R U . . .
C28 C -0.0572(7) 0.7677(19) 0.2604(10) 0.149(6) Uani 1 1 d . . . . .
H28 H -0.091062 0.768556 0.279328 0.178 Uiso 1 1 calc R U . . .
C26 C 0.0010(7) 0.8449(15) 0.1829(9) 0.147(6) Uani 1 1 d . . . . .
H26 H 0.003736 0.894634 0.150188 0.177 Uiso 1 1 calc R U . . .
C29 C -0.0076(5) 0.7056(12) 0.2814(7) 0.118(4) Uani 1 1 d . . . . .
C27' C 1.0027(7) 0.9201(18) 0.8227(10) 0.165(7) Uani 1 1 d . . . . .
H27' H 0.999014 0.991718 0.840749 0.198 Uiso 1 1 calc R U . . .
C27 C -0.0527(6) 0.8323(16) 0.2061(17) 0.215(13) Uani 1 1 d . . . . .
H27 H -0.087365 0.868155 0.184809 0.258 Uiso 1 1 calc R U . . .

loop_
_atom_site_aniso_label
_atom_site_aniso_U_11
_atom_site_aniso_U_22
_atom_site_aniso_U_33
_atom_site_aniso_U_23
_atom_site_aniso_U_13
_atom_site_aniso_U_12
S001 0.085(2) 0.138(3) 0.132(3) -0.013(2) 0.0302(17) 0.0078(18)
S1 0.080(2) 0.196(4) 0.133(3) -0.003(3) 0.0375(19) 0.004(2)
O1 0.073(4) 0.108(5) 0.089(4) 0.002(4) -0.002(3) -0.005(4)
O2 0.080(4) 0.153(7) 0.095(5) 0.024(5) 0.031(4) 0.001(4)
O1' 0.076(4) 0.105(5) 0.124(6) 0.028(4) 0.007(4) -0.020(4)
N2' 0.063(5) 0.113(6) 0.089(6) -0.008(4) 0.020(4) -0.001(4)
N2 0.047(4) 0.112(6) 0.105(6) -0.024(5) 0.014(4) 0.003(4)
O2' 0.091(6) 0.149(7) 0.116(6) -0.016(5) 0.016(5) 0.009(5)
C14' 0.066(6) 0.133(8) 0.072(6) 0.004(5) 0.010(4) -0.005(5)
C5A 0.076(7) 0.166(12) 0.102(8) -0.015(8) 0.019(6) 0.031(7)
C10 0.040(4) 0.126(8) 0.093(7) 0.001(6) 0.000(4) 0.003(5)
C10A 0.064(6) 0.111(8) 0.118(9) -0.001(6) 0.022(6) 0.000(5)
C2' 0.052(5) 0.103(7) 0.104(7) 0.012(5) 0.021(4) 0.001(5)
C6A 0.072(6) 0.117(8) 0.089(7) -0.007(6) 0.013(5) -0.002(5)
C5 0.054(5) 0.118(7) 0.086(7) 0.002(6) 0.005(4) 0.007(5)
C11 0.064(5) 0.091(6) 0.082(6) 0.000(5) 0.010(4) 0.005(5)
C16' 0.064(5) 0.104(7) 0.097(7) -0.008(6) 0.018(5) -0.024(5)
C15' 0.076(6) 0.180(12) 0.080(7) -0.002(7) 0.010(5) -0.044(7)
C3' 0.067(5) 0.081(6) 0.092(6) 0.009(5) 0.011(4) 0.000(4)
C4' 0.053(5) 0.084(6) 0.100(7) 0.004(5) 0.010(4) -0.005(4)
C13' 0.073(6) 0.158(10) 0.083(7) -0.001(6) 0.021(5) -0.021(6)
C17' 0.073(6) 0.103(7) 0.094(7) -0.008(6) 0.021(5) -0.007(5)
C3 0.058(5) 0.113(8) 0.089(7) 0.003(5) 0.008(4) 0.007(5)
C2 0.056(5) 0.094(6) 0.108(7) -0.003(5) 0.011(5) -0.008(5)
C24' 0.088(7) 0.099(7) 0.095(7) 0.006(5) 0.012(5) 0.001(6)
C5'A 0.062(6) 0.106(7) 0.094(7) 0.001(6) 0.018(5) -0.001(5)
C14 0.084(7) 0.116(8) 0.099(8) 0.002(6) 0.023(6) 0.006(6)
C12' 0.070(7) 0.122(9) 0.121(10) -0.018(7) 0.026(6) -0.018(6)
C1 0.056(5) 0.103(8) 0.174(12) -0.024(8) 0.031(6) -0.008(6)
C9A 0.080(8) 0.137(10) 0.161(14) 0.026(10) 0.062(8) 0.012(7)
N3 0.073(6) 0.149(10) 0.212(14) 0.024(9) 0.030(7) -0.015(6)
C18 0.076(7) 0.118(8) 0.100(8) 0.011(6) 0.021(6) 0.003(6)
C23 0.068(6) 0.164(11) 0.101(7) 0.048(8) 0.027(5) 0.006(6)
C19 0.100(8) 0.096(7) 0.112(8) 0.011(6) 0.032(6) -0.010(6)
C9'A 0.081(8) 0.115(9) 0.139(12) 0.003(8) -0.022(7) 0.011(6)
C18' 0.072(6) 0.115(7) 0.082(6) -0.011(6) 0.025(5) 0.001(5)
C10' 0.061(6) 0.081(6) 0.136(10) -0.006(6) 0.029(6) -0.008(4)
C21 0.078(7) 0.186(14) 0.085(7) -0.003(8) 0.026(6) -0.016(8)
C013 0.079(7) 0.098(7) 0.099(8) -0.020(6) 0.017(6) -0.006(5)
C22' 0.083(7) 0.108(8) 0.099(7) -0.007(6) 0.024(6) -0.006(6)
C22 0.065(6) 0.128(9) 0.119(9) -0.006(7) 0.014(6) 0.008(6)
C16 0.075(6) 0.116(8) 0.085(7) -0.021(6) 0.021(5) 0.010(5)
C1' 0.067(6) 0.145(11) 0.140(11) -0.010(9) 0.013(6) 0.013(7)
C20 0.106(10) 0.128(10) 0.121(10) 0.006(8) 0.029(8) -0.019(8)
C4 0.065(6) 0.103(7) 0.097(8) -0.015(6) 0.008(5) 0.001(5)
C15 0.083(7) 0.116(8) 0.102(8) 0.004(6) 0.022(6) 0.015(6)
C11' 0.071(6) 0.118(8) 0.091(7) 0.002(6) 0.009(5) -0.022(6)
C29' 0.101(10) 0.160(13) 0.138(11) -0.042(10) 0.032(8) -0.001(9)
C6 0.060(6) 0.110(8) 0.081(6) -0.013(5) 0.003(4) 0.005(5)
C7 0.081(7) 0.117(8) 0.098(7) -0.018(6) 0.019(6) -0.004(6)
C23' 0.075(6) 0.077(6) 0.140(9) -0.022(6) 0.030(6) -0.008(5)
N3' 0.095(8) 0.105(8) 0.218(15) -0.006(8) 0.025(8) 0.010(6)
C12 0.095(8) 0.119(8) 0.083(7) -0.016(6) 0.008(6) 0.000(7)
C8'A 0.129(13) 0.128(11) 0.123(12) -0.001(9) -0.022(9) 0.020(9)
C19' 0.091(7) 0.110(7) 0.082(6) -0.020(6) 0.025(5) -0.014(6)
C25' 0.087(9) 0.185(15) 0.152(13) -0.034(11) 0.038(8) -0.038(9)
C21' 0.081(7) 0.119(8) 0.092(7) 0.000(6) 0.020(6) 0.015(6)
C6'A 0.073(7) 0.136(10) 0.133(10) 0.020(8) 0.027(7) 0.018(6)
C8A 0.092(9) 0.198(15) 0.139(13) -0.007(11) 0.059(9) 0.040(9)
C17 0.069(6) 0.100(7) 0.099(8) 0.003(6) 0.031(5) -0.008(5)
C7A 0.109(9) 0.143(10) 0.113(9) 0.010(7) 0.061(8) 0.004(8)
C7'A 0.104(10) 0.136(10) 0.102(9) 0.016(7) 0.004(7) 0.013(8)
C13 0.065(6) 0.090(6) 0.109(8) 0.000(6) 0.013(5) -0.003(5)
C7' 0.114(10) 0.124(9) 0.118(9) 0.016(7) 0.042(8) -0.023(8)
C8 0.111(10) 0.190(15) 0.091(8) -0.001(8) 0.006(7) 0.019(9)
C24 0.075(7) 0.102(8) 0.214(17) 0.044(10) 0.035(8) 0.008(6)
C9 0.055(5) 0.112(8) 0.131(10) 0.023(7) -0.014(6) 0.003(5)
C20' 0.067(7) 0.199(15) 0.143(11) -0.066(11) 0.037(7) 0.011(8)
C8' 0.101(10) 0.114(9) 0.171(14) 0.032(9) 0.056(9) 0.007(7)
C25 0.063(6) 0.134(11) 0.211(17) 0.046(11) 0.017(8) 0.004(6)
C6' 0.113(9) 0.151(11) 0.086(8) -0.008(7) 0.037(7) -0.031(8)
C9' 0.080(7) 0.110(8) 0.145(11) 0.001(8) 0.027(7) -0.005(6)
C26' 0.123(11) 0.155(12) 0.122(10) -0.048(9) 0.029(8) -0.033(9)
C1A 0.101(9) 0.186(14) 0.085(8) -0.012(9) -0.005(7) -0.002(9)
C28' 0.095(8) 0.136(11) 0.159(12) -0.017(10) 0.028(8) -0.014(7)
C28 0.083(10) 0.171(16) 0.186(17) 0.009(13) 0.009(10) -0.008(10)
C26 0.116(12) 0.136(11) 0.179(15) -0.014(10) -0.001(10) 0.020(9)
C29 0.068(7) 0.123(9) 0.164(13) -0.027(8) 0.019(7) 0.003(6)
C27' 0.086(8) 0.200(17) 0.213(18) -0.055(14) 0.034(10) -0.037(10)
C27 0.058(8) 0.136(13) 0.42(4) 0.052(19) -0.025(14) -0.008(7)

loop_
_atom_type_symbol
_atom_type_description
_atom_type_scat_dispersion_real
_atom_type_scat_dispersion_imag
_atom_type_scat_source
C C 0.0033 0.0016 'International Tables Vol C Tables 4.2.6.8 and 6.1.1.4'
H H 0.0000 0.0000 'International Tables Vol C Tables 4.2.6.8 and 6.1.1.4'
N N 0.0061 0.0033 'International Tables Vol C Tables 4.2.6.8 and 6.1.1.4'
O O 0.0106 0.0060 'International Tables Vol C Tables 4.2.6.8 and 6.1.1.4'
S S 0.1246 0.1234 'International Tables Vol C Tables 4.2.6.8 and 6.1.1.4'

loop_
_geom_angle_atom_site_label_1
_geom_angle_atom_site_label_2
_geom_angle_atom_site_label_3
_geom_angle
_geom_angle_site_symmetry_1
_geom_angle_site_symmetry_3
_geom_angle_publ_flag
C24' S001 C21' 88.9(6) . . ?
C21 S1 C29 92.3(7) . . ?
C6 O1 C11 118.3(8) . . ?
C11' O1' C4' 117.6(8) . . ?
C5'A N2' C3' 121.7(8) . . ?
C4 N2' C3' 127.4(8) . . ?
C4 N2' C5'A 110.1(8) . . ?
C5A N2 C3 127.1(9) . . ?
C5 N2 C5A 106.1(8) . . ?
C5 N2 C3 123.0(8) . . ?
C15' C14' C17' 119.1(9) . . ?
C13' C14' C15' 119.7(9) . . ?
C13' C14' C17' 121.1(10) . . ?
C10A C5A N2 111.6(11) . . ?
C10A C5A C6A 123.1(11) . . ?
C6A C5A N2 125.0(10) . . ?
C10A C10 C5 108.1(8) . . ?
C10A C10 C9 137.5(10) . . ?
C5 C10 C9 114.2(11) . . ?
C5A C10A C10 106.8(10) . . ?
C5A C10A C9A 118.9(14) . . ?
C9A C10A C10 134.2(12) . . ?
C2 C2' C3' 120.4(10) . . ?
C2 C2' C1' 122.8(11) . . ?
C1' C2' C3' 116.7(10) . . ?
C5A C6A H6A 122.2 . . ?
C5A C6A C7A 115.5(11) . . ?
C7A C6A H6A 122.2 . . ?
N2 C5 C10 106.9(9) . . ?
C7 C5 N2 129.7(9) . . ?
C7 C5 C10 123.2(10) . . ?
C16 C11 O1 120.7(9) . . ?
C12 C11 O1 115.3(9) . . ?
C12 C11 C16 124.0(9) . . ?
C15' C16' H16' 121.3 . . ?
C15' C16' C11' 117.5(11) . . ?
C11' C16' H16' 121.3 . . ?
C14' C15' H15' 120.4 . . ?
C16' C15' C14' 119.2(10) . . ?
C16' C15' H15' 120.4 . . ?
N2' C3' C4' 119.4(8) . . ?
C2' C3' N2' 124.9(9) . . ?
C2' C3' C4' 115.6(9) . . ?
C3' C4' O1' 119.4(8) . . ?
C6 C4' O1' 117.9(10) . . ?
C6 C4' C3' 122.4(10) . . ?
C14' C13' H13' 119.0 . . ?
C14' C13' C12' 122.1(11) . . ?
C12' C13' H13' 119.0 . . ?
O2' C17' C14' 118.0(10) . . ?
O2' C17' C18' 120.0(10) . . ?
C18' C17' C14' 122.0(10) . . ?
C2 C3 N2 117.9(10) . . ?
C6 C3 N2 121.0(9) . . ?
C6 C3 C2 120.9(9) . . ?
C2' C2 C1 117.4(11) . . ?
C3 C2 C2' 121.1(10) . . ?
C3 C2 C1 121.1(9) . . ?
C29' C24' S001 114.7(11) . . ?
C29' C24' C25' 119.7(13) . . ?
C25' C24' S001 125.1(11) . . ?
C013 C5'A N2' 110.4(10) . . ?
C013 C5'A C6'A 119.5(11) . . ?
C6'A C5'A N2' 129.8(10) . . ?
O2 C14 C18 121.9(11) . . ?
O2 C14 C17 116.2(10) . . ?
C18 C14 C17 121.8(10) . . ?
C13' C12' H12' 120.7 . . ?
C11' C12' C13' 118.6(11) . . ?
C11' C12' H12' 120.7 . . ?
N3 C1 C2 170.5(17) . . ?
C10A C9A H9A 117.6 . . ?
C8A C9A C10A 124.8(15) . . ?
C8A C9A H9A 117.6 . . ?
C23 C18 C14 120.7(11) . . ?
C23 C18 C19 120.7(11) . . ?
C19 C18 C14 118.3(11) . . ?
C18 C23 H23 118.9 . . ?
C18 C23 C22 122.2(11) . . ?
C22 C23 H23 118.9 . . ?
C18 C19 H19 122.2 . . ?
C18 C19 C20 115.6(12) . . ?
C20 C19 H19 122.2 . . ?
C013 C9'A H9'A 122.8 . . ?
C013 C9'A C8'A 114.4(14) . . ?
C8'A C9'A H9'A 122.8 . . ?
C23' C18' C17' 121.4(10) . . ?
C23' C18' C19' 117.8(10) . . ?
C19' C18' C17' 120.7(10) . . ?
C4 C10' C013 106.8(9) . . ?
C9' C10' C013 131.9(11) . . ?
C9' C10' C4 121.3(12) . . ?
C22 C21 S1 114.2(11) . . ?
C22 C21 C20 119.0(12) . . ?
C20 C21 S1 126.7(11) . . ?
C5'A C013 C9'A 125.0(13) . . ?
C5'A C013 C10' 105.7(9) . . ?
C9'A C013 C10' 129.2(12) . . ?
C23' C22' C29' 131.6(11) . . ?
C21' C22' C29' 108.7(11) . . ?
C21' C22' C23' 119.7(11) . . ?
C23 C22 C24 130.9(14) . . ?
C21 C22 C23 119.3(12) . . ?
C21 C22 C24 109.5(12) . . ?
C11 C16 H16 122.1 . . ?
C15 C16 C11 115.7(10) . . ?
C15 C16 H16 122.1 . . ?
N3' C1' C2' 176.1(17) . . ?
C19 C20 H20 118.6 . . ?
C21 C20 C19 122.7(13) . . ?
C21 C20 H20 118.6 . . ?
N2' C4 C10' 107.1(10) . . ?
N2' C4 C6' 129.5(10) . . ?
C6' C4 C10' 123.4(11) . . ?
C16 C15 H15 119.2 . . ?
C16 C15 C17 121.5(11) . . ?
C17 C15 H15 119.2 . . ?
O1' C11' C16' 115.4(10) . . ?
C12' C11' O1' 121.7(10) . . ?
C12' C11' C16' 122.2(10) . . ?
C24' C29' C22' 111.8(13) . . ?
C24' C29' C28' 124.5(15) . . ?
C28' C29' C22' 122.8(13) . . ?
O1 C6 C4' 116.2(10) . . ?
C3 C6 O1 124.5(9) . . ?
C3 C6 C4' 119.3(10) . . ?
C5 C7 H7 120.1 . . ?
C5 C7 C8 119.9(12) . . ?
C8 C7 H7 120.1 . . ?
C18' C23' C22' 121.5(10) . . ?
C18' C23' H23' 119.3 . . ?
C22' C23' H23' 119.3 . . ?
C11 C12 H12 120.8 . . ?
C11 C12 C13 118.4(11) . . ?
C13 C12 H12 120.8 . . ?
C9'A C8'A H8'A 119.4 . . ?
C7'A C8'A C9'A 121.1(13) . . ?
C7'A C8'A H8'A 119.4 . . ?
C18' C19' H19' 118.8 . . ?
C20' C19' C18' 122.4(11) . . ?
C20' C19' H19' 118.8 . . ?
C24' C25' H25' 120.9 . . ?
C24' C25' C26' 118.1(14) . . ?
C26' C25' H25' 120.9 . . ?
C22' C21' S001 115.7(10) . . ?
C22' C21' C20' 121.4(11) . . ?
C20' C21' S001 122.8(9) . . ?
C5'A C6'A H6'A 121.8 . . ?
C5'A C6'A C7'A 116.3(12) . . ?
C7'A C6'A H6'A 121.8 . . ?
C9A C8A H8A 121.6 . . ?
C9A C8A C7A 116.8(12) . . ?
C7A C8A H8A 121.6 . . ?
C15 C17 C14 119.0(11) . . ?
C13 C17 C14 121.1(10) . . ?
C13 C17 C15 119.9(11) . . ?
C6A C7A C8A 120.4(13) . . ?
C6A C7A H7A 119.8 . . ?
C8A C7A H7A 119.8 . . ?
C8'A C7'A C6'A 123.4(14) . . ?
C8'A C7'A H7'A 118.3 . . ?
C6'A C7'A H7'A 118.3 . . ?
C12 C13 H13 119.8 . . ?
C17 C13 C12 120.3(11) . . ?
C17 C13 H13 119.8 . . ?
C8' C7' H7' 117.6 . . ?
C8' C7' C6' 124.8(15) . . ?
C6' C7' H7' 117.6 . . ?
C7 C8 H8 119.3 . . ?
C1A C8 C7 121.5(14) . . ?
C1A C8 H8 119.3 . . ?
C25 C24 C22 125.8(14) . . ?
C25 C24 C29 113.8(13) . . ?
C29 C24 C22 115.9(13) . . ?
C10 C9 H9 119.4 . . ?
C1A C9 C10 121.2(11) . . ?
C1A C9 H9 119.4 . . ?
C19' C20' C21' 117.1(11) . . ?
C19' C20' H20' 121.5 . . ?
C21' C20' H20' 121.5 . . ?
C7' C8' H8' 116.8 . . ?
C7' C8' C9' 126.4(13) . . ?
C9' C8' H8' 116.8 . . ?
C24 C25 H25 119.2 . . ?
C24 C25 C26 121.7(15) . . ?
C26 C25 H25 119.2 . . ?
C4 C6' H6' 122.8 . . ?
C7' C6' C4 114.3(13) . . ?
C7' C6' H6' 122.8 . . ?
C10' C9' C8' 109.6(12) . . ?
C10' C9' H9' 125.2 . . ?
C8' C9' H9' 125.2 . . ?
C25' C26' H26' 119.9 . . ?
C27' C26' C25' 120.2(14) . . ?
C27' C26' H26' 119.9 . . ?
C8 C1A C9 119.8(12) . . ?
C8 C1A H1A 120.1 . . ?
C9 C1A H1A 120.1 . . ?
C29' C28' H28' 122.3 . . ?
C29' C28' C27' 115.3(15) . . ?
C27' C28' H28' 122.3 . . ?
C29 C28 H28 123.6 . . ?
C29 C28 C27 112.8(17) . . ?
C27 C28 H28 123.6 . . ?
C25 C26 H26 121.6 . . ?
C25 C26 C27 116.7(19) . . ?
C27 C26 H26 121.6 . . ?
C24 C29 S1 107.1(10) . . ?
C28 C29 S1 124.8(13) . . ?
C28 C29 C24 126.8(17) . . ?
C26' C27' C28' 120.2(17) . . ?
C26' C27' H27' 119.9 . . ?
C28' C27' H27' 119.9 . . ?
C28 C27 H27 118.2 . . ?
C26 C27 C28 123.6(16) . . ?
C26 C27 H27 118.2 . . ?

loop_
_geom_bond_atom_site_label_1
_geom_bond_atom_site_label_2
_geom_bond_distance
_geom_bond_site_symmetry_2
_geom_bond_publ_flag
S001 C24' 1.710(13) . ?
S001 C21' 1.748(13) . ?
S1 C21 1.710(14) . ?
S1 C29 1.768(17) . ?
O1 C11 1.422(11) . ?
O1 C6 1.376(13) . ?
O2 C14 1.246(14) . ?
O1' C4' 1.436(12) . ?
O1' C11' 1.371(13) . ?
N2' C3' 1.425(13) . ?
N2' C5'A 1.412(14) . ?
N2' C4 1.376(15) . ?
N2 C5A 1.423(14) . ?
N2 C5 1.416(13) . ?
N2 C3 1.434(12) . ?
O2' C17' 1.232(14) . ?
C14' C15' 1.433(16) . ?
C14' C13' 1.347(15) . ?
C14' C17' 1.492(15) . ?
C5A C10A 1.350(17) . ?
C5A C6A 1.386(17) . ?
C10 C10A 1.432(17) . ?
C10 C5 1.435(13) . ?
C10 C9 1.438(16) . ?
C10A C9A 1.367(19) . ?
C2' C3' 1.417(14) . ?
C2' C2 1.388(10) . ?
C2' C1' 1.391(19) . ?
C6A H6A 0.9300 . ?
C6A C7A 1.420(17) . ?
C5 C7 1.348(16) . ?
C11 C16 1.398(14) . ?
C11 C12 1.343(15) . ?
C16' H16' 0.9300 . ?
C16' C15' 1.374(15) . ?
C16' C11' 1.441(15) . ?
C15' H15' 0.9300 . ?
C3' C4' 1.426(14) . ?
C4' C6 1.389(10) . ?
C13' H13' 0.9300 . ?
C13' C12' 1.383(16) . ?
C17' C18' 1.471(15) . ?
C3 C2 1.368(15) . ?
C3 C6 1.354(16) . ?
C2 C1 1.430(17) . ?
C24' C29' 1.350(18) . ?
C24' C25' 1.401(18) . ?
C5'A C013 1.361(15) . ?
C5'A C6'A 1.366(18) . ?
C14 C18 1.467(16) . ?
C14 C17 1.505(17) . ?
C12' H12' 0.9300 . ?
C12' C11' 1.340(17) . ?
C1 N3 1.159(16) . ?
C9A H9A 0.9300 . ?
C9A C8A 1.29(2) . ?
C18 C23 1.361(16) . ?
C18 C19 1.396(17) . ?
C23 H23 0.9300 . ?
C23 C22 1.398(16) . ?
C19 H19 0.9300 . ?
C19 C20 1.445(18) . ?
C9'A H9'A 0.9300 . ?
C9'A C013 1.368(16) . ?
C9'A C8'A 1.40(2) . ?
C18' C23' 1.370(15) . ?
C18' C19' 1.419(15) . ?
C10' C013 1.502(17) . ?
C10' C4 1.436(15) . ?
C10' C9' 1.433(17) . ?
C21 C22 1.370(19) . ?
C21 C20 1.38(2) . ?
C22' C29' 1.49(2) . ?
C22' C23' 1.390(16) . ?
C22' C21' 1.343(16) . ?
C22 C24 1.424(18) . ?
C16 H16 0.9300 . ?
C16 C15 1.394(15) . ?
C1' N3' 1.184(18) . ?
C20 H20 0.9300 . ?
C4 C6' 1.388(18) . ?
C15 H15 0.9300 . ?
C15 C17 1.418(15) . ?
C29' C28' 1.39(2) . ?
C7 H7 0.9300 . ?
C7 C8 1.367(18) . ?
C23' H23' 0.9300 . ?
C12 H12 0.9300 . ?
C12 C13 1.432(15) . ?
C8'A H8'A 0.9300 . ?
C8'A C7'A 1.33(2) . ?
C19' H19' 0.9300 . ?
C19' C20' 1.354(16) . ?
C25' H25' 0.9300 . ?
C25' C26' 1.41(2) . ?
C21' C20' 1.443(19) . ?
C6'A H6'A 0.9300 . ?
C6'A C7'A 1.39(2) . ?
C8A H8A 0.9300 . ?
C8A C7A 1.47(2) . ?
C17 C13 1.327(16) . ?
C7A H7A 0.9300 . ?
C7'A H7'A 0.9300 . ?
C13 H13 0.9300 . ?
C7' H7' 0.9300 . ?
C7' C8' 1.290(19) . ?
C7' C6' 1.366(18) . ?
C8 H8 0.9300 . ?
C8 C1A 1.36(2) . ?
C24 C25 1.39(2) . ?
C24 C29 1.406(18) . ?
C9 H9 0.9300 . ?
C9 C1A 1.39(2) . ?
C20' H20' 0.9300 . ?
C8' H8' 0.9300 . ?
C8' C9' 1.48(2) . ?
C25 H25 0.9300 . ?
C25 C26 1.394(19) . ?
C6' H6' 0.9300 . ?
C9' H9' 0.9300 . ?
C26' H26' 0.9300 . ?
C26' C27' 1.40(2) . ?
C1A H1A 0.9300 . ?
C28' H28' 0.9300 . ?
C28' C27' 1.44(2) . ?
C28 H28 0.9300 . ?
C28 C29 1.34(2) . ?
C28 C27 1.42(3) . ?
C26 H26 0.9300 . ?
C26 C27 1.40(3) . ?
C27' H27' 0.9300 . ?
C27 H27 0.9300 . ?

loop_
_geom_torsion_atom_site_label_1
_geom_torsion_atom_site_label_2
_geom_torsion_atom_site_label_3
_geom_torsion_atom_site_label_4
_geom_torsion
_geom_torsion_site_symmetry_1
_geom_torsion_site_symmetry_2
_geom_torsion_site_symmetry_3
_geom_torsion_site_symmetry_4
_geom_torsion_publ_flag
S001 C24' C29' C22' -4.2(18) . . . . ?
S001 C24' C29' C28' -173.4(15) . . . . ?
S001 C24' C25' C26' -176.0(13) . . . . ?
S001 C21' C20' C19' 179.2(11) . . . . ?
S1 C21 C22 C23 -179.7(11) . . . . ?
S1 C21 C22 C24 6.1(16) . . . . ?
S1 C21 C20 C19 -177.7(11) . . . . ?
O1 C11 C16 C15 -179.5(10) . . . . ?
O1 C11 C12 C13 178.7(9) . . . . ?
O2 C14 C18 C23 -20(2) . . . . ?
O2 C14 C18 C19 153.7(13) . . . . ?
O2 C14 C17 C15 -38.2(16) . . . . ?
O2 C14 C17 C13 143.5(12) . . . . ?
O1' C4' C6 O1 -9.9(11) . . . . ?
O1' C4' C6 C3 172.5(10) . . . . ?
N2' C3' C4' O1' 3.5(14) . . . . ?
N2' C3' C4' C6 176.8(8) . . . . ?
N2' C5'A C013 C9'A 177.5(11) . . . . ?
N2' C5'A C013 C10' 0.1(12) . . . . ?
N2' C5'A C6'A C7'A -173.3(12) . . . . ?
N2' C4 C6' C7' 178.5(12) . . . . ?
N2 C5A C10A C10 -4.5(16) . . . . ?
N2 C5A C10A C9A 178.3(12) . . . . ?
N2 C5A C6A C7A -178.0(13) . . . . ?
N2 C5 C7 C8 179.2(13) . . . . ?
N2 C3 C2 C2' 177.6(9) . . . . ?
N2 C3 C2 C1 4.3(17) . . . . ?
N2 C3 C6 O1 2.2(16) . . . . ?
N2 C3 C6 C4' 179.7(8) . . . . ?
O2' C17' C18' C23' -26.9(18) . . . . ?
O2' C17' C18' C19' 149.4(12) . . . . ?
C14' C13' C12' C11' -5(2) . . . . ?
C14' C17' C18' C23' 151.0(12) . . . . ?
C14' C17' C18' C19' -32.7(16) . . . . ?
C5A N2 C5 C10 -5.9(13) . . . . ?
C5A N2 C5 C7 179.1(13) . . . . ?
C5A N2 C3 C2 125.9(13) . . . . ?
C5A N2 C3 C6 -48.4(17) . . . . ?
C5A C10A C9A C8A -5(2) . . . . ?
C5A C6A C7A C8A 5.5(19) . . . . ?
C10 C10A C9A C8A 178.8(15) . . . . ?
C10 C5 C7 C8 5(2) . . . . ?
C10 C9 C1A C8 -5(2) . . . . ?
C10A C5A C6A C7A -4(2) . . . . ?
C10A C10 C5 N2 3.4(13) . . . . ?
C10A C10 C5 C7 178.8(11) . . . . ?
C10A C10 C9 C1A 179.3(15) . . . . ?
C10A C9A C8A C7A 6(2) . . . . ?
C2' C3' C4' O1' -174.3(10) . . . . ?
C2' C3' C4' C6 -0.9(14) . . . . ?
C6A C5A C10A C10 -179.2(13) . . . . ?
C6A C5A C10A C9A 4(2) . . . . ?
C5 N2 C5A C10A 6.6(15) . . . . ?
C5 N2 C5A C6A -178.8(14) . . . . ?
C5 N2 C3 C2 -79.3(14) . . . . ?
C5 N2 C3 C6 106.4(12) . . . . ?
C5 C10 C10A C5A 0.6(14) . . . . ?
C5 C10 C10A C9A 177.2(14) . . . . ?
C5 C10 C9 C1A 5.0(18) . . . . ?
C5 C7 C8 C1A -4(2) . . . . ?
C11 O1 C6 C4' 124.5(9) . . . . ?
C11 O1 C6 C3 -58.0(14) . . . . ?
C11 C16 C15 C17 -1.2(17) . . . . ?
C11 C12 C13 C17 2.4(17) . . . . ?
C15' C14' C13' C12' 5(2) . . . . ?
C15' C14' C17' O2' 141.4(13) . . . . ?
C15' C14' C17' C18' -36.6(17) . . . . ?
C15' C16' C11' O1' 179.0(12) . . . . ?
C15' C16' C11' C12' 8(2) . . . . ?
C3' N2' C5'A C013 -170.4(9) . . . . ?
C3' N2' C5'A C6'A 3.6(19) . . . . ?
C3' N2' C4 C10' 169.6(9) . . . . ?
C3' N2' C4 C6' -12.4(19) . . . . ?
C3' C2' C2 C3 6.0(15) . . . . ?
C3' C2' C2 C1 179.5(12) . . . . ?
C3' C4' C6 O1 176.6(10) . . . . ?
C3' C4' C6 C3 -1.0(13) . . . . ?
C4' O1' C11' C16' 149.2(10) . . . . ?
C4' O1' C11' C12' -40.0(17) . . . . ?
C13' C14' C15' C16' 2(2) . . . . ?
C13' C14' C17' O2' -35.7(18) . . . . ?
C13' C14' C17' C18' 146.4(12) . . . . ?
C13' C12' C11' O1' -171.7(12) . . . . ?
C13' C12' C11' C16' -2(2) . . . . ?
C17' C14' C15' C16' -175.0(12) . . . . ?
C17' C14' C13' C12' -177.9(12) . . . . ?
C17' C18' C23' C22' 179.3(11) . . . . ?
C17' C18' C19' C20' -178.1(13) . . . . ?
C3 N2 C5A C10A 164.8(12) . . . . ?
C3 N2 C5A C6A -21(2) . . . . ?
C3 N2 C5 C10 -165.2(10) . . . . ?
C3 N2 C5 C7 19.8(19) . . . . ?
C2 C2' C3' N2' -179.1(9) . . . . ?
C2 C2' C3' C4' -1.5(15) . . . . ?
C2 C3 C6 O1 -172.0(10) . . . . ?
C2 C3 C6 C4' 5.5(16) . . . . ?
C24' S001 C21' C22' -2.2(10) . . . . ?
C24' S001 C21' C20' 175.7(13) . . . . ?
C24' C29' C28' C27' -10(3) . . . . ?
C24' C25' C26' C27' -9(3) . . . . ?
C5'A N2' C3' C2' -73.5(14) . . . . ?
C5'A N2' C3' C4' 108.9(12) . . . . ?
C5'A N2' C4 C10' -0.2(12) . . . . ?
C5'A N2' C4 C6' 177.8(12) . . . . ?
C5'A C6'A C7'A C8'A -4(2) . . . . ?
C14 C18 C23 C22 179.8(13) . . . . ?
C14 C18 C19 C20 -177.0(11) . . . . ?
C14 C17 C13 C12 178.3(11) . . . . ?
C9A C8A C7A C6A -7(2) . . . . ?
C18 C14 C17 C15 143.8(12) . . . . ?
C18 C14 C17 C13 -34.6(17) . . . . ?
C18 C23 C22 C21 -3(2) . . . . ?
C18 C23 C22 C24 169.7(16) . . . . ?
C18 C19 C20 C21 -3(2) . . . . ?
C23 C18 C19 C20 -3.1(19) . . . . ?
C23 C22 C24 C25 21(3) . . . . ?
C23 C22 C24 C29 176.0(15) . . . . ?
C19 C18 C23 C22 6(2) . . . . ?
C9'A C8'A C7'A C6'A 4(2) . . . . ?
C18' C19' C20' C21' 2(2) . . . . ?
C10' C4 C6' C7' -3.8(19) . . . . ?
C21 S1 C29 C24 -5.3(12) . . . . ?
C21 S1 C29 C28 -173.3(15) . . . . ?
C21 C22 C24 C25 -165.5(16) . . . . ?
C21 C22 C24 C29 -11(2) . . . . ?
C013 C5'A C6'A C7'A 0.2(19) . . . . ?
C013 C9'A C8'A C7'A -1(2) . . . . ?
C013 C10' C4 N2' 0.2(11) . . . . ?
C013 C10' C4 C6' -177.9(11) . . . . ?
C013 C10' C9' C8' -178.1(11) . . . . ?
C22' C29' C28' C27' -177.6(17) . . . . ?
C22' C21' C20' C19' -3(2) . . . . ?
C22 C21 C20 C19 6(2) . . . . ?
C22 C24 C25 C26 175.1(16) . . . . ?
C22 C24 C29 S1 10.1(18) . . . . ?
C22 C24 C29 C28 177.7(17) . . . . ?
C16 C11 C12 C13 -4.5(18) . . . . ?
C16 C15 C17 C14 -179.0(11) . . . . ?
C16 C15 C17 C13 -0.6(18) . . . . ?
C1' C2' C3' N2' 5.1(16) . . . . ?
C1' C2' C3' C4' -177.3(11) . . . . ?
C1' C2' C2 C3 -178.5(12) . . . . ?
C1' C2' C2 C1 -5.0(16) . . . . ?
C20 C21 C22 C23 -3(2) . . . . ?
C20 C21 C22 C24 -176.9(14) . . . . ?
C4 N2' C3' C2' 117.8(12) . . . . ?
C4 N2' C3' C4' -59.8(14) . . . . ?
C4 N2' C5'A C013 0.0(13) . . . . ?
C4 N2' C5'A C6'A 174.0(13) . . . . ?
C4 C10' C013 C5'A -0.2(11) . . . . ?
C4 C10' C013 C9'A -177.5(12) . . . . ?
C4 C10' C9' C8' -0.5(16) . . . . ?
C15 C17 C13 C12 0.0(17) . . . . ?
C11' O1' C4' C3' -59.3(14) . . . . ?
C11' O1' C4' C6 127.0(10) . . . . ?
C11' C16' C15' C14' -8(2) . . . . ?
C29' C24' C25' C26' -4(2) . . . . ?
C29' C22' C23' C18' 178.1(15) . . . . ?
C29' C22' C21' S001 0.3(15) . . . . ?
C29' C22' C21' C20' -177.6(14) . . . . ?
C29' C28' C27' C26' -4(3) . . . . ?
C6 O1 C11 C16 -33.3(13) . . . . ?
C6 O1 C11 C12 143.7(10) . . . . ?
C6 C3 C2 C2' -8.0(17) . . . . ?
C6 C3 C2 C1 178.7(12) . . . . ?
C7 C8 C1A C9 4(3) . . . . ?
C23' C18' C19' C20' -1.7(19) . . . . ?
C23' C22' C29' C24' -179.7(13) . . . . ?
C23' C22' C29' C28' -10(3) . . . . ?
C23' C22' C21' S001 -177.8(10) . . . . ?
C23' C22' C21' C20' 4(2) . . . . ?
C12 C11 C16 C15 3.8(17) . . . . ?
C8'A C9'A C013 C5'A -2.4(19) . . . . ?
C8'A C9'A C013 C10' 174.4(12) . . . . ?
C19' C18' C23' C22' 2.9(18) . . . . ?
C25' C24' C29' C22' -177.1(14) . . . . ?
C25' C24' C29' C28' 14(3) . . . . ?
C25' C26' C27' C28' 13(3) . . . . ?
C21' S001 C24' C29' 3.7(12) . . . . ?
C21' S001 C24' C25' 176.1(13) . . . . ?
C21' C22' C29' C24' 2.4(18) . . . . ?
C21' C22' C29' C28' 171.8(16) . . . . ?
C21' C22' C23' C18' -4.2(19) . . . . ?
C6'A C5'A C013 C9'A 2.8(18) . . . . ?
C6'A C5'A C013 C10' -174.6(11) . . . . ?
C17 C14 C18 C23 157.7(13) . . . . ?
C17 C14 C18 C19 -28.4(18) . . . . ?
C7' C8' C9' C10' -3(2) . . . . ?
C24 C25 C26 C27 -13(3) . . . . ?
C9 C10 C10A C5A -173.9(15) . . . . ?
C9 C10 C10A C9A 3(3) . . . . ?
C9 C10 C5 N2 179.4(10) . . . . ?
C9 C10 C5 C7 -5.2(17) . . . . ?
C8' C7' C6' C4 0(2) . . . . ?
C25 C24 C29 S1 167.9(12) . . . . ?
C25 C24 C29 C28 -24(3) . . . . ?
C25 C26 C27 C28 7(3) . . . . ?
C6' C7' C8' C9' 3(3) . . . . ?
C9' C10' C013 C5'A 177.6(12) . . . . ?
C9' C10' C013 C9'A 0(2) . . . . ?
C9' C10' C4 N2' -177.9(10) . . . . ?
C9' C10' C4 C6' 4.0(17) . . . . ?
C29 S1 C21 C22 -0.4(12) . . . . ?
C29 S1 C21 C20 -177.2(14) . . . . ?
C29 C24 C25 C26 20(2) . . . . ?
C29 C28 C27 C26 -10(3) . . . . ?
C27 C28 C29 S1 -175.3(15) . . . . ?
C27 C28 C29 C24 19(3) . . . . ?

loop_
_smtbx_masks_void_nr
_smtbx_masks_void_average_x
_smtbx_masks_void_average_y
_smtbx_masks_void_average_z
_smtbx_masks_void_volume
_smtbx_masks_void_count_electrons
_smtbx_masks_void_content
1 -0.761 -0.353 -0.572 1818.2 227.3 ?
2 0.000 0.483 0.287 0.0 0.0 ?
3 0.000 0.517 0.787 0.0 0.0 ?
4 0.025 0.483 0.778 0.0 0.0 ?
5 0.025 0.500 0.287 0.0 0.0 ?
6 0.025 0.500 0.787 0.0 0.0 ?
7 0.025 0.517 0.278 0.0 0.0 ?
8 0.042 0.033 0.644 0.0 0.0 ?
9 0.042 0.967 0.144 0.0 0.0 ?
10 0.050 0.483 0.769 0.0 0.0 ?
11 0.050 0.517 0.269 0.0 0.0 ?
12 0.075 0.200 0.111 0.0 0.0 ?
13 0.075 0.800 0.611 0.0 0.0 ?
14 0.083 0.375 0.111 0.0 0.0 ?
15 0.083 0.625 0.611 0.0 0.0 ?
16 0.100 0.100 0.704 0.0 -0.0 ?
17 0.100 0.317 0.907 0.0 0.0 ?
18 0.100 0.683 0.407 0.0 0.0 ?
19 0.100 0.900 0.204 0.0 -0.0 ?
20 0.117 0.333 0.907 0.0 0.0 ?
21 0.117 0.667 0.407 0.0 0.0 ?
22 0.125 0.283 0.722 0.0 0.0 ?
23 0.125 0.467 0.111 0.0 0.0 ?
24 0.125 0.533 0.611 0.0 0.0 ?
25 0.125 0.717 0.222 0.0 0.0 ?
26 0.133 0.083 0.000 0.0 0.0 ?
27 0.133 0.917 0.500 0.0 0.0 ?
28 0.237 0.183 0.565 0.0 0.0 ?
29 0.233 0.433 0.278 0.0 -0.0 ?
30 0.233 0.567 0.778 0.0 -0.0 ?
31 0.237 0.817 0.065 0.0 0.0 ?
32 0.250 0.450 0.259 0.0 0.0 ?
33 0.250 0.550 0.759 0.0 0.0 ?
34 0.258 0.000 0.398 0.0 0.0 ?
35 0.258 0.000 0.898 0.0 0.0 ?
36 0.258 0.333 0.981 0.0 0.0 ?
37 0.258 0.450 0.250 0.0 0.0 ?
38 0.258 0.467 0.231 0.0 0.0 ?
39 0.258 0.533 0.731 0.0 0.0 ?
40 0.258 0.550 0.750 0.0 0.0 ?
41 0.258 0.667 0.481 0.0 0.0 ?
42 0.267 0.000 0.389 0.0 0.0 ?
43 0.267 0.000 0.889 0.0 0.0 ?
44 0.275 0.000 0.398 0.0 0.0 ?
45 0.275 0.000 0.898 0.0 0.0 ?
46 0.283 0.000 0.407 0.0 0.0 ?
47 0.283 0.000 0.907 0.0 0.0 ?
48 0.296 0.000 0.287 0.0 0.0 ?
49 0.296 0.000 0.787 0.0 0.0 ?
50 0.296 0.017 0.278 0.0 0.0 ?
51 0.292 0.033 0.880 0.0 0.0 ?
52 0.292 0.967 0.380 0.0 0.0 ?
53 0.296 0.983 0.778 0.0 0.0 ?
54 0.358 0.267 0.685 0.0 0.0 ?
55 0.358 0.733 0.185 0.0 0.0 ?
56 0.358 0.233 0.676 0.0 0.0 ?
57 0.358 0.767 0.176 0.0 0.0 ?
58 0.417 0.033 0.444 0.0 0.0 ?
59 0.417 0.967 0.944 0.0 0.0 ?
60 0.433 0.383 0.593 0.0 0.0 ?
61 0.433 0.617 0.093 0.0 0.0 ?
62 0.442 0.100 0.231 0.0 0.0 ?
63 0.442 0.900 0.731 0.0 0.0 ?
64 0.450 0.483 0.870 0.0 0.0 ?
65 0.450 0.517 0.370 0.0 0.0 ?
66 0.458 0.492 0.370 0.0 0.0 ?
67 0.458 0.508 0.870 0.0 0.0 ?
68 0.500 0.017 0.787 0.0 0.0 ?
69 0.500 0.983 0.287 0.0 0.0 ?
70 0.525 0.000 0.287 0.0 0.0 ?
71 0.525 0.000 0.787 0.0 0.0 ?
72 0.525 0.017 0.278 0.0 0.0 ?
73 0.525 0.983 0.778 0.0 0.0 ?
74 0.542 0.467 0.144 0.0 0.0 ?
75 0.542 0.533 0.644 0.0 0.0 ?
76 0.550 0.017 0.269 0.0 0.0 ?
77 0.550 0.983 0.769 0.0 0.0 ?
78 0.575 0.300 0.611 0.0 0.0 ?
79 0.575 0.700 0.111 0.0 0.0 ?
80 0.583 0.125 0.611 0.0 0.0 ?
81 0.583 0.875 0.111 0.0 0.0 ?
82 0.600 0.183 0.407 0.0 0.0 ?
83 0.600 0.400 0.204 0.0 -0.0 ?
84 0.600 0.600 0.704 0.0 -0.0 ?
85 0.600 0.817 0.907 0.0 0.0 ?
86 0.617 0.167 0.407 0.0 0.0 ?
87 0.617 0.833 0.907 0.0 0.0 ?
88 0.625 0.033 0.611 0.0 0.0 ?
89 0.625 0.217 0.222 0.0 0.0 ?
90 0.625 0.783 0.722 0.0 0.0 ?
91 0.625 0.967 0.111 0.0 0.0 ?
92 0.633 0.417 0.500 0.0 0.0 ?
93 0.633 0.583 0.000 0.0 0.0 ?
94 0.733 0.067 0.778 0.0 -0.0 ?
95 0.738 0.317 0.065 0.0 0.0 ?
96 0.738 0.683 0.565 0.0 0.0 ?
97 0.733 0.933 0.278 0.0 -0.0 ?
98 0.750 0.050 0.759 0.0 0.0 ?
99 0.750 0.950 0.259 0.0 0.0 ?
100 0.758 0.033 0.731 0.0 0.0 ?
101 0.758 0.050 0.750 0.0 0.0 ?
102 0.758 0.167 0.481 0.0 0.0 ?
103 0.758 0.500 0.398 0.0 0.0 ?
104 0.758 0.500 0.898 0.0 0.0 ?
105 0.758 0.833 0.981 0.0 0.0 ?
106 0.758 0.950 0.250 0.0 0.0 ?
107 0.758 0.967 0.231 0.0 0.0 ?
108 0.767 0.500 0.389 0.0 0.0 ?
109 0.767 0.500 0.889 0.0 0.0 ?
110 0.775 0.500 0.398 0.0 0.0 ?
111 0.775 0.500 0.898 0.0 0.0 ?
112 0.783 0.500 0.407 0.0 0.0 ?
113 0.783 0.500 0.907 0.0 0.0 ?
114 0.792 0.467 0.380 0.0 0.0 ?
115 0.796 0.483 0.778 0.0 0.0 ?
116 0.796 0.500 0.287 0.0 0.0 ?
117 0.796 0.500 0.787 0.0 0.0 ?
118 0.796 0.517 0.278 0.0 0.0 ?
119 0.792 0.533 0.880 0.0 0.0 ?
120 0.858 0.233 0.185 0.0 0.0 ?
121 0.858 0.767 0.685 0.0 0.0 ?
122 0.858 0.267 0.176 0.0 0.0 ?
123 0.858 0.733 0.676 0.0 0.0 ?
124 0.917 0.467 0.944 0.0 0.0 ?
125 0.917 0.533 0.444 0.0 0.0 ?
126 0.933 0.117 0.093 0.0 0.0 ?
127 0.933 0.883 0.593 0.0 0.0 ?
128 0.942 0.400 0.731 0.0 0.0 ?
129 0.942 0.600 0.231 0.0 0.0 ?
130 0.950 0.017 0.370 0.0 0.0 ?
131 0.950 0.983 0.870 0.0 0.0 ?
132 0.958 -0.008 0.370 0.0 0.0 ?
133 0.958 0.008 0.870 0.0 0.0 ?
